data_7039172
loop_
_publ_author_name
'Gong, Dan-Ping'
'Cao, Deng-Ke'

_publ_section_title
;
 Heteroleptic Ir(iii) and Pt(ii) complexes based on
 2-(2,4-difluorophenyl)-pyridine and bisthienylethene BrLH: the influence
 of the metal center on structures, luminescence and photochromism.
;
_journal_issue 22
_journal_name_full 'Dalton transactions (Cambridge, England : 2003)'
_journal_page_first 9328
_journal_page_last 9335
_journal_paper_doi 10.1039/c6dt01175f
_journal_volume 45
_journal_year 2016
_chemical_formula_moiety 'C43 H30 Br F4 Ir N4 O S2, 3(C H4 O)'
_chemical_formula_sum 'C46 H42 Br F4 Ir N4 O4 S2'
_chemical_formula_weight 1127.06
_space_group_crystal_system triclinic
_space_group_IT_number 2
_space_group_name_Hall '-P 1'
_space_group_name_H-M_alt 'P -1'
_symmetry_space_group_name_Hall '-P 1'
_symmetry_space_group_name_H-M 'P -1'
_atom_sites_solution_hydrogens geom
_audit_creation_method SHELXL-2014/6
_audit_update_record
;
2016-03-21 deposited with the CCDC.
2016-05-03 downloaded from the CCDC.
;
_cell_angle_alpha 68.852(4)
_cell_angle_beta 79.949(5)
_cell_angle_gamma 75.800(5)
_cell_formula_units_Z 2
_cell_length_a 11.976(4)
_cell_length_b 14.503(5)
_cell_length_c 14.914(5)
_cell_measurement_reflns_used 7252
_cell_measurement_temperature 296(2)
_cell_measurement_theta_max 25.98
_cell_measurement_theta_min 2.40
_cell_volume 2331.5(14)
_computing_cell_refinement SMART
_computing_data_collection 'SMART (Bruker, 2000)'
_computing_data_reduction 'SAINT (Bruker, 2000)'
_computing_molecular_graphics SHELXTL
_computing_publication_material SHELXTL
_computing_structure_refinement 'SHELXL-2014/6 (Sheldrick, 2014)'
_computing_structure_solution 'SHELXTL (Bruker, 2000)'
_diffrn_ambient_temperature 296(2)
_diffrn_measured_fraction_theta_full 0.974
_diffrn_measured_fraction_theta_max 0.975
_diffrn_measurement_device_type 'Bruke Smart Aepex CCD area detector'
_diffrn_radiation_type MoK\a
_diffrn_radiation_wavelength 0.71073
_diffrn_reflns_av_R_equivalents 0.0337
_diffrn_reflns_av_unetI/netI 0.0548
_diffrn_reflns_Laue_measured_fraction_full 0.974
_diffrn_reflns_Laue_measured_fraction_max 0.975
_diffrn_reflns_limit_h_max 12
_diffrn_reflns_limit_h_min -14
_diffrn_reflns_limit_k_max 17
_diffrn_reflns_limit_k_min -17
_diffrn_reflns_limit_l_max 18
_diffrn_reflns_limit_l_min -18
_diffrn_reflns_number 17431
_diffrn_reflns_point_group_measured_fraction_full 0.974
_diffrn_reflns_point_group_measured_fraction_max 0.975
_diffrn_reflns_theta_full 25.242
_diffrn_reflns_theta_max 26.000
_diffrn_reflns_theta_min 1.536
_exptl_absorpt_coefficient_mu 3.872
_exptl_absorpt_correction_T_max 0.559
_exptl_absorpt_correction_T_min 0.438
_exptl_absorpt_correction_type multi-scan
_exptl_absorpt_process_details 'SADABS, Bruker(2000)'
_exptl_crystal_colour yellow
_exptl_crystal_density_diffrn 1.605
_exptl_crystal_density_method 'not measured'
_exptl_crystal_description blocky
_exptl_crystal_F_000 1116
_exptl_crystal_size_max 0.28
_exptl_crystal_size_mid 0.18
_exptl_crystal_size_min 0.15
_refine_diff_density_max 1.507
_refine_diff_density_min -1.031
_refine_diff_density_rms 0.091
_refine_ls_extinction_method none
_refine_ls_goodness_of_fit_ref 1.027
_refine_ls_hydrogen_treatment constr
_refine_ls_matrix_type full
_refine_ls_number_parameters 559
_refine_ls_number_reflns 8936
_refine_ls_number_restraints 12
_refine_ls_restrained_S_all 1.040
_refine_ls_R_factor_all 0.0402
_refine_ls_R_factor_gt 0.0322
_refine_ls_shift/su_max 0.002
_refine_ls_shift/su_mean 0.000
_refine_ls_structure_factor_coef Fsqd
_refine_ls_weighting_details 'w=1/[\s^2^(Fo^2^)+(0.0300P)^2^] where P=(Fo^2^+2Fc^2^)/3'
_refine_ls_weighting_scheme calc
_refine_ls_wR_factor_gt 0.0710
_refine_ls_wR_factor_ref 0.0731
_reflns_Friedel_coverage 0.000
_reflns_number_gt 7720
_reflns_number_total 8936
_reflns_threshold_expression 'I > 2\s(I)'
_cod_data_source_file c6dt01175f2.cif
_cod_data_source_block 1
_cod_depositor_comments 'Adding full bibliography for 7039172--7039173.cif.'
_cod_original_cell_volume 2331.5(13)
_cod_database_code 7039172
_shelx_space_group_comment
;
The symmetry employed for this shelxl refinement is uniquely defined
by the following loop, which should always be used as a source of
symmetry information in preference to the above space-group names.
They are only intended as comments.
;
_shelxl_version_number 2014/6

loop_
_space_group_symop_operation_xyz
'x, y, z'
'-x, -y, -z'

loop_
_atom_site_label
_atom_site_type_symbol
_atom_site_fract_x
_atom_site_fract_y
_atom_site_fract_z
_atom_site_U_iso_or_equiv
_atom_site_adp_type
_atom_site_occupancy
_atom_site_site_symmetry_order
_atom_site_calc_flag
_atom_site_refinement_flags_posn
_atom_site_refinement_flags_adp
Ir1 Ir 0.81548(2) 0.73390(2) 0.70270(2) 0.02985(6) Uani 1 1 d . .
Br1 Br 0.84069(8) 0.20954(5) 1.02855(5) 0.1071(3) Uani 1 1 d . .
S1 S 0.70118(16) 1.05509(10) 0.85684(11) 0.0794(5) Uani 1 1 d . .
S2 S 0.61256(11) 0.77779(9) 1.24585(7) 0.0516(3) Uani 1 1 d . .
F1 F 1.1618(3) 0.9359(3) 0.6336(3) 0.0878(10) Uani 1 1 d . .
F2 F 0.7920(3) 1.1265(2) 0.5773(2) 0.0830(10) Uani 1 1 d . .
F3 F 0.7935(3) 0.8703(2) 0.31636(17) 0.0651(8) Uani 1 1 d . .
F4 F 1.0767(3) 0.5891(3) 0.4437(2) 0.0958(12) Uani 1 1 d . .
O1 O 0.7252(3) 0.6151(2) 0.72102(18) 0.0413(7) Uani 1 1 d . .
O2 O 0.6013(3) 0.6159(4) 0.5902(3) 0.0936(14) Uani 1 1 d . .
H2E H 0.6468 0.6146 0.6287 0.112 Uiso 1 1 d R U
O3 O 0.6283(4) 0.4467(3) 0.1473(3) 0.0918(14) Uani 1 1 d . .
H3D H 0.5994 0.4588 0.1991 0.110 Uiso 1 1 d R U
O4 O 0.3869(4) 0.5972(4) 0.6603(3) 0.1121(16) Uani 1 1 d . U
H4C H 0.4570 0.5997 0.6386 0.135 Uiso 1 1 d R U
N1 N 0.7644(3) 0.7004(2) 0.8575(2) 0.0345(7) Uani 1 1 d . .
N2 N 0.6958(3) 0.6105(2) 1.0010(2) 0.0380(8) Uani 1 1 d . .
H2A H 0.6735 0.5606 1.0471 0.046 Uiso 1 1 calc R U
N3 N 0.6742(3) 0.8483(2) 0.6734(2) 0.0366(8) Uani 1 1 d . .
N4 N 0.9638(3) 0.6259(2) 0.7179(2) 0.0369(8) Uani 1 1 d . .
C1 C 0.7526(4) 0.5268(3) 0.7888(3) 0.0398(10) Uani 1 1 d . .
C2 C 0.7733(5) 0.4373(4) 0.7683(3) 0.0580(13) Uani 1 1 d . .
H2B H 0.7698 0.4406 0.7054 0.070 Uiso 1 1 calc R U
C3 C 0.7989(5) 0.3438(4) 0.8382(4) 0.0687(15) Uani 1 1 d . .
H3A H 0.8108 0.2853 0.8226 0.082 Uiso 1 1 calc R U
C4 C 0.8067(5) 0.3380(3) 0.9312(4) 0.0601(13) Uani 1 1 d . .
C5 C 0.7896(4) 0.4242(3) 0.9549(3) 0.0485(11) Uani 1 1 d . .
H5A H 0.7963 0.4193 1.0177 0.058 Uiso 1 1 calc R U
C6 C 0.7623(4) 0.5189(3) 0.8849(3) 0.0382(9) Uani 1 1 d . .
C7 C 0.7408(3) 0.6098(3) 0.9117(3) 0.0360(9) Uani 1 1 d . .
C8 C 0.7334(3) 0.7600(3) 0.9164(3) 0.0358(9) Uani 1 1 d . .
C9 C 0.6914(4) 0.7040(3) 1.0061(3) 0.0376(9) Uani 1 1 d . .
C10 C 0.5265(5) 0.9418(4) 0.8978(4) 0.0807(18) Uani 1 1 d . .
H10A H 0.4824 1.0085 0.8905 0.121 Uiso 1 1 calc R U
H10B H 0.5075 0.9180 0.8512 0.121 Uiso 1 1 calc R U
H10C H 0.5087 0.8974 0.9617 0.121 Uiso 1 1 calc R U
C11 C 0.6551(5) 0.9440(4) 0.8821(3) 0.0542(12) Uani 1 1 d . .
C12 C 0.7468(4) 0.8659(3) 0.8859(3) 0.0421(10) Uani 1 1 d . .
C13 C 0.8553(4) 0.8970(4) 0.8681(3) 0.0507(12) Uani 1 1 d . .
H13A H 0.9258 0.8524 0.8672 0.061 Uiso 1 1 calc R U
C14 C 0.8478(5) 0.9964(4) 0.8527(3) 0.0629(15) Uani 1 1 d . .
C15 C 0.9407(6) 1.0538(5) 0.8347(4) 0.092(2) Uani 1 1 d . .
H15A H 0.9069 1.1232 0.8266 0.138 Uiso 1 1 calc R U
H15B H 0.9866 1.0261 0.8885 0.138 Uiso 1 1 calc R U
H15C H 0.9889 1.0493 0.7772 0.138 Uiso 1 1 calc R U
C16 C 0.7984(5) 0.8186(5) 1.1070(3) 0.0742(17) Uani 1 1 d . .
H16A H 0.8076 0.8485 1.1526 0.111 Uiso 1 1 calc R U
H16B H 0.8645 0.7662 1.1042 0.111 Uiso 1 1 calc R U
H16C H 0.7919 0.8693 1.0444 0.111 Uiso 1 1 calc R U
C17 C 0.6922(4) 0.7752(3) 1.1379(3) 0.0440(10) Uani 1 1 d . .
C18 C 0.6444(4) 0.7257(3) 1.0966(3) 0.0392(9) Uani 1 1 d . .
C19 C 0.5447(4) 0.6895(3) 1.1536(3) 0.0478(11) Uani 1 1 d . .
H19A H 0.5031 0.6539 1.1352 0.057 Uiso 1 1 calc R U
C20 C 0.5166(4) 0.7116(4) 1.2365(3) 0.0501(11) Uani 1 1 d . .
C21 C 0.4202(5) 0.6852(5) 1.3147(4) 0.0740(16) Uani 1 1 d . .
H21A H 0.4231 0.7118 1.3644 0.111 Uiso 1 1 calc R U
H21B H 0.3472 0.7137 1.2879 0.111 Uiso 1 1 calc R U
H21C H 0.4288 0.6132 1.3418 0.111 Uiso 1 1 calc R U
C22 C 0.5664(4) 0.8337(4) 0.6811(3) 0.0520(12) Uani 1 1 d . .
H22A H 0.5546 0.7678 0.7034 0.062 Uiso 1 1 calc R U
C23 C 0.4720(4) 0.9117(5) 0.6576(4) 0.0698(16) Uani 1 1 d . .
H23A H 0.3983 0.8993 0.6617 0.084 Uiso 1 1 calc R U
C24 C 0.4910(5) 1.0082(5) 0.6279(4) 0.0775(17) Uani 1 1 d . .
H24A H 0.4291 1.0626 0.6130 0.093 Uiso 1 1 calc R U
C25 C 0.6013(5) 1.0253(4) 0.6198(4) 0.0607(13) Uani 1 1 d . .
H25A H 0.6137 1.0910 0.5990 0.073 Uiso 1 1 calc R U
C26 C 0.6943(4) 0.9439(3) 0.6431(3) 0.0408(10) Uani 1 1 d . .
C27 C 0.8148(4) 0.9474(3) 0.6388(3) 0.0390(9) Uani 1 1 d . .
C28 C 0.8613(5) 1.0340(3) 0.6078(3) 0.0519(12) Uani 1 1 d . .
C29 C 0.9755(5) 1.0327(4) 0.6050(4) 0.0620(14) Uani 1 1 d . .
H29A H 1.0044 1.0918 0.5833 0.074 Uiso 1 1 calc R U
C30 C 1.0461(4) 0.9396(4) 0.6359(4) 0.0577(13) Uani 1 1 d . .
C31 C 1.0082(4) 0.8502(4) 0.6685(3) 0.0454(10) Uani 1 1 d . .
H31A H 1.0601 0.7891 0.6889 0.054 Uiso 1 1 calc R U
C32 C 0.8901(3) 0.8521(3) 0.6705(3) 0.0358(9) Uani 1 1 d . .
C33 C 1.0130(4) 0.5767(3) 0.8015(3) 0.0495(11) Uani 1 1 d . .
H33A H 0.9815 0.5964 0.8548 0.059 Uiso 1 1 calc R U
C34 C 1.1071(4) 0.4991(4) 0.8116(4) 0.0659(15) Uani 1 1 d . .
H34A H 1.1390 0.4666 0.8703 0.079 Uiso 1 1 calc R U
C35 C 1.1530(5) 0.4708(5) 0.7315(4) 0.0836(19) Uani 1 1 d . .
H35A H 1.2162 0.4177 0.7358 0.100 Uiso 1 1 calc R U
C36 C 1.1046(5) 0.5215(4) 0.6458(4) 0.0703(16) Uani 1 1 d . .
H36A H 1.1353 0.5026 0.5918 0.084 Uiso 1 1 calc R U
C37 C 1.0111(4) 0.6001(3) 0.6388(3) 0.0414(10) Uani 1 1 d . .
C38 C 0.9535(3) 0.6647(3) 0.5523(3) 0.0410(10) Uani 1 1 d . .
C39 C 0.9873(4) 0.6613(4) 0.4588(3) 0.0562(13) Uani 1 1 d . .
C40 C 0.9346(4) 0.7274(4) 0.3795(3) 0.0546(13) Uani 1 1 d . .
H40A H 0.9585 0.7228 0.3182 0.066 Uiso 1 1 calc R U
C41 C 0.8454(4) 0.8002(4) 0.3947(3) 0.0457(11) Uani 1 1 d . .
C42 C 0.8054(4) 0.8098(3) 0.4842(3) 0.0408(10) Uani 1 1 d . .
H42A H 0.7439 0.8614 0.4903 0.049 Uiso 1 1 calc R U
C43 C 0.8585(3) 0.7412(3) 0.5654(3) 0.0348(9) Uani 1 1 d . .
C44 C 0.6618(6) 0.5980(6) 0.5104(4) 0.091(2) Uani 1 1 d . .
H44A H 0.6072 0.6002 0.4692 0.136 Uiso 1 1 d R U
H44B H 0.7136 0.5335 0.5261 0.136 Uiso 1 1 d R U
H44C H 0.7052 0.6503 0.4776 0.136 Uiso 1 1 d R U
C45 C 0.5618(7) 0.3901(7) 0.1312(6) 0.136(3) Uani 1 1 d . .
H45A H 0.6002 0.3804 0.0722 0.203 Uiso 1 1 d R U
H45B H 0.4818 0.4205 0.1229 0.203 Uiso 1 1 d R U
H45C H 0.5672 0.3261 0.1821 0.203 Uiso 1 1 d R U
C46 C 0.3186(7) 0.6850(7) 0.6057(6) 0.132(3) Uani 1 1 d . U
H46A H 0.2394 0.6821 0.6304 0.199 Uiso 1 1 d R U
H46B H 0.3287 0.6909 0.5387 0.199 Uiso 1 1 d R U
H46C H 0.3379 0.7425 0.6125 0.199 Uiso 1 1 d R U

loop_
_atom_site_aniso_label
_atom_site_aniso_U_11
_atom_site_aniso_U_22
_atom_site_aniso_U_33
_atom_site_aniso_U_23
_atom_site_aniso_U_13
_atom_site_aniso_U_12
Ir1 0.02923(9) 0.03384(9) 0.02522(8) -0.00895(6) -0.00052(6) -0.00680(6)
Br1 0.1768(8) 0.0408(3) 0.0872(5) -0.0052(3) -0.0337(5) -0.0018(4)
S1 0.1189(14) 0.0406(8) 0.0712(9) -0.0198(7) 0.0032(9) -0.0092(8)
S2 0.0698(8) 0.0542(7) 0.0333(6) -0.0190(5) 0.0013(5) -0.0140(6)
F1 0.0565(19) 0.101(3) 0.121(3) -0.040(2) 0.0041(19) -0.0464(18)
F2 0.109(3) 0.0389(17) 0.090(2) -0.0047(16) -0.016(2) -0.0146(16)
F3 0.076(2) 0.085(2) 0.0313(13) -0.0106(14) -0.0146(13) -0.0173(16)
F4 0.100(3) 0.107(3) 0.067(2) -0.050(2) 0.0070(18) 0.025(2)
O1 0.0531(18) 0.0425(17) 0.0332(15) -0.0114(13) -0.0039(13) -0.0201(13)
O2 0.055(2) 0.176(5) 0.074(3) -0.067(3) -0.004(2) -0.029(3)
O3 0.123(4) 0.072(3) 0.066(2) -0.008(2) 0.031(2) -0.043(3)
O4 0.084(3) 0.121(3) 0.094(3) -0.004(2) 0.005(2) -0.012(2)
N1 0.042(2) 0.0329(18) 0.0277(16) -0.0090(14) -0.0027(14) -0.0083(14)
N2 0.051(2) 0.0357(19) 0.0259(16) -0.0062(14) 0.0002(15) -0.0141(15)
N3 0.0345(19) 0.039(2) 0.0317(17) -0.0116(15) 0.0010(14) -0.0028(14)
N4 0.0323(18) 0.0364(19) 0.0376(18) -0.0090(15) 0.0001(15) -0.0062(14)
C1 0.041(2) 0.042(3) 0.039(2) -0.017(2) 0.0057(18) -0.0144(19)
C2 0.083(4) 0.053(3) 0.046(3) -0.022(2) -0.003(2) -0.020(3)
C3 0.107(5) 0.040(3) 0.062(3) -0.022(3) -0.008(3) -0.013(3)
C4 0.080(4) 0.036(3) 0.058(3) -0.012(2) -0.011(3) -0.003(2)
C5 0.058(3) 0.044(3) 0.041(2) -0.011(2) -0.009(2) -0.007(2)
C6 0.044(2) 0.038(2) 0.032(2) -0.0097(18) -0.0017(18) -0.0111(18)
C7 0.041(2) 0.039(2) 0.0272(19) -0.0092(17) -0.0052(17) -0.0086(18)
C8 0.043(2) 0.039(2) 0.0249(19) -0.0104(17) -0.0026(17) -0.0079(18)
C9 0.045(2) 0.037(2) 0.029(2) -0.0085(17) -0.0051(17) -0.0071(18)
C10 0.076(4) 0.077(4) 0.075(4) -0.026(3) -0.006(3) 0.010(3)
C11 0.073(3) 0.046(3) 0.039(2) -0.014(2) -0.004(2) -0.003(2)
C12 0.059(3) 0.038(2) 0.027(2) -0.0103(18) -0.0014(19) -0.009(2)
C13 0.071(3) 0.049(3) 0.036(2) -0.017(2) 0.004(2) -0.021(2)
C14 0.113(5) 0.040(3) 0.040(3) -0.016(2) 0.014(3) -0.035(3)
C15 0.138(6) 0.086(5) 0.074(4) -0.034(4) 0.016(4) -0.069(4)
C16 0.084(4) 0.112(5) 0.045(3) -0.028(3) 0.004(3) -0.056(4)
C17 0.057(3) 0.045(3) 0.030(2) -0.0111(19) -0.0061(19) -0.010(2)
C18 0.050(3) 0.039(2) 0.026(2) -0.0094(18) -0.0039(18) -0.0045(18)
C19 0.055(3) 0.052(3) 0.038(2) -0.018(2) 0.001(2) -0.014(2)
C20 0.055(3) 0.055(3) 0.037(2) -0.013(2) 0.003(2) -0.011(2)
C21 0.072(4) 0.102(5) 0.053(3) -0.033(3) 0.018(3) -0.031(3)
C22 0.038(3) 0.065(3) 0.052(3) -0.019(2) -0.004(2) -0.008(2)
C23 0.033(3) 0.090(4) 0.084(4) -0.034(3) -0.012(3) 0.003(3)
C24 0.061(4) 0.069(4) 0.093(4) -0.030(3) -0.032(3) 0.025(3)
C25 0.061(3) 0.047(3) 0.067(3) -0.016(3) -0.019(3) 0.007(2)
C26 0.049(3) 0.040(2) 0.030(2) -0.0113(18) -0.0039(18) -0.0022(19)
C27 0.047(3) 0.038(2) 0.031(2) -0.0096(18) -0.0040(18) -0.0076(18)
C28 0.068(3) 0.042(3) 0.041(2) -0.007(2) -0.004(2) -0.014(2)
C29 0.079(4) 0.057(3) 0.059(3) -0.021(3) 0.008(3) -0.037(3)
C30 0.049(3) 0.076(4) 0.058(3) -0.028(3) 0.007(2) -0.031(3)
C31 0.037(2) 0.054(3) 0.048(2) -0.020(2) 0.001(2) -0.012(2)
C32 0.040(2) 0.044(2) 0.0241(19) -0.0101(17) -0.0037(16) -0.0114(18)
C33 0.043(3) 0.057(3) 0.043(3) -0.010(2) -0.010(2) -0.004(2)
C34 0.055(3) 0.068(4) 0.060(3) -0.013(3) -0.026(3) 0.014(3)
C35 0.074(4) 0.071(4) 0.084(4) -0.025(3) -0.012(3) 0.028(3)
C36 0.063(4) 0.069(4) 0.069(4) -0.030(3) -0.004(3) 0.013(3)
C37 0.036(2) 0.041(2) 0.045(2) -0.018(2) -0.0009(19) -0.0006(18)
C38 0.037(2) 0.050(3) 0.038(2) -0.019(2) 0.0036(18) -0.0093(19)
C39 0.055(3) 0.064(3) 0.051(3) -0.032(3) 0.009(2) -0.006(2)
C40 0.066(3) 0.070(3) 0.032(2) -0.023(2) 0.009(2) -0.022(3)
C41 0.053(3) 0.058(3) 0.029(2) -0.010(2) -0.004(2) -0.023(2)
C42 0.041(2) 0.051(3) 0.033(2) -0.015(2) -0.0025(18) -0.0114(19)
C43 0.035(2) 0.039(2) 0.032(2) -0.0119(18) 0.0003(17) -0.0138(17)
C44 0.100(5) 0.127(6) 0.060(4) -0.038(4) 0.008(3) -0.047(4)
C45 0.094(6) 0.142(8) 0.146(7) -0.006(6) 0.024(5) -0.069(5)
C46 0.116(4) 0.128(4) 0.130(4) -0.022(3) -0.007(3) -0.017(3)

loop_
_atom_type_symbol
_atom_type_description
_atom_type_scat_dispersion_real
_atom_type_scat_dispersion_imag
_atom_type_scat_source
C C 0.0033 0.0016 'International Tables Vol C Tables 4.2.6.8 and 6.1.1.4'
H H 0.0000 0.0000 'International Tables Vol C Tables 4.2.6.8 and 6.1.1.4'
N N 0.0061 0.0033 'International Tables Vol C Tables 4.2.6.8 and 6.1.1.4'
O O 0.0106 0.0060 'International Tables Vol C Tables 4.2.6.8 and 6.1.1.4'
F F 0.0171 0.0103 'International Tables Vol C Tables 4.2.6.8 and 6.1.1.4'
Br Br -0.2901 2.4595 'International Tables Vol C Tables 4.2.6.8 and 6.1.1.4'
S S 0.1246 0.1234 'International Tables Vol C Tables 4.2.6.8 and 6.1.1.4'
Ir Ir -1.4442 7.9887 'International Tables Vol C Tables 4.2.6.8 and 6.1.1.4'

loop_
_geom_angle_atom_site_label_1
_geom_angle_atom_site_label_2
_geom_angle_atom_site_label_3
_geom_angle
C43 Ir1 C32 86.85(15)
C43 Ir1 N4 80.32(15)
C32 Ir1 N4 97.11(15)
C43 Ir1 N3 94.40(14)
C32 Ir1 N3 79.95(15)
N4 Ir1 N3 174.13(12)
C43 Ir1 O1 88.02(13)
C32 Ir1 O1 172.97(13)
N4 Ir1 O1 86.76(13)
N3 Ir1 O1 95.67(13)
C43 Ir1 N1 170.41(13)
C32 Ir1 N1 102.30(13)
N4 Ir1 N1 95.56(12)
N3 Ir1 N1 90.05(12)
O1 Ir1 N1 83.09(11)
C11 S1 C14 93.0(2)
C20 S2 C17 93.6(2)
C1 O1 Ir1 119.3(2)
C44 O2 H2E 110.8
C45 O3 H3D 107.6
C46 O4 H4C 107.5
C7 N1 C8 106.3(3)
C7 N1 Ir1 120.1(2)
C8 N1 Ir1 132.9(3)
C9 N2 C7 108.8(3)
C9 N2 H2A 125.6
C7 N2 H2A 125.6
C22 N3 C26 120.0(4)
C22 N3 Ir1 123.6(3)
C26 N3 Ir1 116.4(3)
C33 N4 C37 119.0(3)
C33 N4 Ir1 124.4(3)
C37 N4 Ir1 116.5(3)
O1 C1 C6 121.7(3)
O1 C1 C2 121.0(4)
C6 C1 C2 117.3(4)
C3 C2 C1 122.3(4)
C3 C2 H2B 118.8
C1 C2 H2B 118.8
C4 C3 C2 119.3(4)
C4 C3 H3A 120.3
C2 C3 H3A 120.3
C5 C4 C3 120.8(4)
C5 C4 Br1 119.4(4)
C3 C4 Br1 119.8(4)
C4 C5 C6 120.2(4)
C4 C5 H5A 119.9
C6 C5 H5A 119.9
C1 C6 C5 120.1(4)
C1 C6 C7 120.2(4)
C5 C6 C7 119.7(3)
N1 C7 N2 110.0(3)
N1 C7 C6 128.0(3)
N2 C7 C6 122.0(3)
C9 C8 N1 109.1(3)
C9 C8 C12 126.4(3)
N1 C8 C12 124.5(3)
C8 C9 N2 105.9(3)
C8 C9 C18 134.1(4)
N2 C9 C18 120.0(3)
C11 C10 H10A 109.5
C11 C10 H10B 109.5
H10A C10 H10B 109.5
C11 C10 H10C 109.5
H10A C10 H10C 109.5
H10B C10 H10C 109.5
C12 C11 C10 128.4(5)
C12 C11 S1 110.9(4)
C10 C11 S1 120.7(4)
C11 C12 C13 112.4(4)
C11 C12 C8 122.7(4)
C13 C12 C8 124.5(4)
C14 C13 C12 114.9(5)
C14 C13 H13A 122.5
C12 C13 H13A 122.5
C13 C14 C15 129.8(6)
C13 C14 S1 108.7(4)
C15 C14 S1 121.5(4)
C14 C15 H15A 109.5
C14 C15 H15B 109.5
H15A C15 H15B 109.5
C14 C15 H15C 109.5
H15A C15 H15C 109.5
H15B C15 H15C 109.5
C17 C16 H16A 109.5
C17 C16 H16B 109.5
H16A C16 H16B 109.5
C17 C16 H16C 109.5
H16A C16 H16C 109.5
H16B C16 H16C 109.5
C18 C17 C16 130.6(4)
C18 C17 S2 109.6(3)
C16 C17 S2 119.7(3)
C17 C18 C19 112.9(4)
C17 C18 C9 125.5(4)
C19 C18 C9 121.6(4)
C20 C19 C18 114.0(4)
C20 C19 H19A 123.0
C18 C19 H19A 123.0
C19 C20 C21 129.5(5)
C19 C20 S2 109.8(3)
C21 C20 S2 120.7(3)
C20 C21 H21A 109.5
C20 C21 H21B 109.5
H21A C21 H21B 109.5
C20 C21 H21C 109.5
H21A C21 H21C 109.5
H21B C21 H21C 109.5
N3 C22 C23 123.2(5)
N3 C22 H22A 118.4
C23 C22 H22A 118.4
C24 C23 C22 117.4(5)
C24 C23 H23A 121.3
C22 C23 H23A 121.3
C23 C24 C25 120.6(5)
C23 C24 H24A 119.7
C25 C24 H24A 119.7
C24 C25 C26 119.9(5)
C24 C25 H25A 120.1
C26 C25 H25A 120.1
N3 C26 C25 119.0(4)
N3 C26 C27 113.5(3)
C25 C26 C27 127.5(4)
C28 C27 C32 118.6(4)
C28 C27 C26 126.2(4)
C32 C27 C26 115.1(4)
C29 C28 F2 116.0(4)
C29 C28 C27 123.6(5)
F2 C28 C27 120.3(5)
C30 C29 C28 116.4(4)
C30 C29 H29A 121.8
C28 C29 H29A 121.8
C29 C30 F1 117.7(4)
C29 C30 C31 124.2(5)
F1 C30 C31 118.1(5)
C32 C31 C30 119.1(4)
C32 C31 H31A 120.4
C30 C31 H31A 120.4
C31 C32 C27 118.0(4)
C31 C32 Ir1 127.0(3)
C27 C32 Ir1 114.8(3)
C34 C33 N4 123.2(4)
C34 C33 H33A 118.4
N4 C33 H33A 118.4
C33 C34 C35 117.7(5)
C33 C34 H34A 121.2
C35 C34 H34A 121.2
C36 C35 C34 119.5(5)
C36 C35 H35A 120.2
C34 C35 H35A 120.2
C35 C36 C37 120.7(5)
C35 C36 H36A 119.7
C37 C36 H36A 119.7
N4 C37 C36 119.9(4)
N4 C37 C38 112.8(3)
C36 C37 C38 127.4(4)
C39 C38 C43 118.0(4)
C39 C38 C37 126.1(4)
C43 C38 C37 115.7(3)
C40 C39 C38 123.7(4)
C40 C39 F4 116.6(4)
C38 C39 F4 119.7(5)
C39 C40 C41 116.5(4)
C39 C40 H40A 121.7
C41 C40 H40A 121.7
F3 C41 C42 117.6(4)
F3 C41 C40 118.2(4)
C42 C41 C40 124.2(4)
C41 C42 C43 119.2(4)
C41 C42 H42A 120.4
C43 C42 H42A 120.4
C42 C43 C38 118.4(3)
C42 C43 Ir1 127.8(3)
C38 C43 Ir1 113.9(3)
O2 C44 H44A 107.9
O2 C44 H44B 112.0
H44A C44 H44B 109.5
O2 C44 H44C 108.5
H44A C44 H44C 109.5
H44B C44 H44C 109.5
O3 C45 H45A 101.8
O3 C45 H45B 116.7
H45A C45 H45B 109.5
O3 C45 H45C 109.6
H45A C45 H45C 109.5
H45B C45 H45C 109.5
O4 C46 H46A 107.4
O4 C46 H46B 111.3
H46A C46 H46B 109.5
O4 C46 H46C 109.7
H46A C46 H46C 109.5
H46B C46 H46C 109.5

loop_
_geom_bond_atom_site_label_1
_geom_bond_atom_site_label_2
_geom_bond_distance
Ir1 C43 1.992(4)
Ir1 C32 1.994(4)
Ir1 N4 2.045(3)
Ir1 N3 2.041(3)
Ir1 O1 2.165(3)
Ir1 N1 2.188(3)
Br1 C4 1.905(5)
S1 C11 1.722(5)
S1 C14 1.754(6)
S2 C20 1.719(5)
S2 C17 1.730(4)
F1 C30 1.369(5)
F2 C28 1.357(6)
F3 C41 1.368(5)
F4 C39 1.353(5)
O1 C1 1.321(5)
O2 C44 1.356(6)
O2 H2E 0.8500
O3 C45 1.377(9)
O3 H3D 0.8500
O4 C46 1.389(9)
O4 H4C 0.8500
N1 C7 1.339(5)
N1 C8 1.390(5)
N2 C9 1.374(5)
N2 C7 1.350(4)
N2 H2A 0.8600
N3 C22 1.337(5)
N3 C26 1.362(5)
N4 C33 1.349(5)
N4 C37 1.353(5)
C1 C6 1.420(5)
C1 C2 1.393(6)
C2 C3 1.380(7)
C2 H2B 0.9300
C3 C4 1.377(7)
C3 H3A 0.9300
C4 C5 1.378(6)
C5 C6 1.395(6)
C5 H5A 0.9300
C6 C7 1.464(5)
C8 C9 1.373(5)
C8 C12 1.478(6)
C9 C18 1.480(5)
C10 C11 1.523(8)
C10 H10A 0.9600
C10 H10B 0.9600
C10 H10C 0.9600
C11 C12 1.363(6)
C12 C13 1.430(6)
C13 C14 1.357(6)
C13 H13A 0.9300
C14 C15 1.482(7)
C15 H15A 0.9600
C15 H15B 0.9600
C15 H15C 0.9600
C16 C17 1.486(6)
C16 H16A 0.9600
C16 H16B 0.9600
C16 H16C 0.9600
C17 C18 1.366(6)
C18 C19 1.433(6)
C19 C20 1.354(6)
C19 H19A 0.9300
C20 C21 1.505(6)
C21 H21A 0.9600
C21 H21B 0.9600
C21 H21C 0.9600
C22 C23 1.381(7)
C22 H22A 0.9300
C23 C24 1.372(8)
C23 H23A 0.9300
C24 C25 1.379(8)
C24 H24A 0.9300
C25 C26 1.397(6)
C25 H25A 0.9300
C26 C27 1.446(6)
C27 C28 1.392(6)
C27 C32 1.419(6)
C28 C29 1.357(7)
C29 C30 1.370(7)
C29 H29A 0.9300
C30 C31 1.371(6)
C31 C32 1.403(6)
C31 H31A 0.9300
C33 C34 1.368(6)
C33 H33A 0.9300
C34 C35 1.382(7)
C34 H34A 0.9300
C35 C36 1.373(7)
C35 H35A 0.9300
C36 C37 1.376(6)
C36 H36A 0.9300
C37 C38 1.462(6)
C38 C39 1.397(6)
C38 C43 1.423(6)
C39 C40 1.365(7)
C40 C41 1.357(7)
C40 H40A 0.9300
C41 C42 1.383(5)
C42 C43 1.396(6)
C42 H42A 0.9300
C44 H44A 0.9600
C44 H44B 0.9600
C44 H44C 0.9600
C45 H45A 0.9600
C45 H45B 0.9600
C45 H45C 0.9600
C46 H46A 0.9600
C46 H46B 0.9600
C46 H46C 0.9600
